data_7708480
loop_
_publ_author_name
'Siewert, Jan-Erik'
'Schumann, Andr\'e'
'Hering-Junghans, Christian'

_publ_section_title
;
 Phosphine-catalysed reductive coupling of Dihalophosphanes
;
_journal_name_full 'Dalton Transactions'
_journal_paper_doi 10.1039/D1DT03095G
_journal_year 2021
_chemical_formula_moiety 'C48 H68 P4, 2 (C6 H6)'
_chemical_formula_sum 'C60 H80 P4'
_chemical_formula_weight 925.12
_space_group_crystal_system tetragonal
_space_group_IT_number 118
_space_group_name_Hall 'P -4 -2n'
_space_group_name_H-M_alt 'P -4 n 2'
_atom_sites_solution_hydrogens geom
_audit_creation_method SHELXL-2014/7
_audit_update_record
;
2021-07-23 deposited with the CCDC.	2021-09-28 downloaded from the CCDC.
;
_cell_angle_alpha 90
_cell_angle_beta 90
_cell_angle_gamma 90
_cell_formula_units_Z 2
_cell_length_a 11.9767(2)
_cell_length_b 11.9767(2)
_cell_length_c 19.3408(4)
_cell_measurement_reflns_used 9453
_cell_measurement_temperature 150(2)
_cell_measurement_theta_max 29.79
_cell_measurement_theta_min 3.20
_cell_volume 2774.27(9)
_computing_cell_refinement 'SAINT (Bruker, 2013)'
_computing_data_collection 'APEX2 (Bruker, 2014)'
_computing_data_reduction SAINT
_computing_molecular_graphics 'ORTEP-3v2.01 (Farrugia, 1997)'
_computing_publication_material 'SHELXL-2014/7 (Sheldrick, 2014)'
_computing_structure_refinement 'SHELXL-2014/7 (Sheldrick, 2014)'
_computing_structure_solution 'SHELXT (Sheldrick, 2015)'
_diffrn_ambient_temperature 150(2)
_diffrn_measured_fraction_theta_full 1.000
_diffrn_measured_fraction_theta_max 1.000
_diffrn_measurement_device_type 'Bruker APEX-II CCD'
_diffrn_measurement_method '\f and \w scans'
_diffrn_radiation_type MoK\a
_diffrn_radiation_wavelength 0.71073
_diffrn_reflns_av_R_equivalents 0.0316
_diffrn_reflns_av_unetI/netI 0.0228
_diffrn_reflns_Laue_measured_fraction_full 1.000
_diffrn_reflns_Laue_measured_fraction_max 1.000
_diffrn_reflns_limit_h_max 12
_diffrn_reflns_limit_h_min -16
_diffrn_reflns_limit_k_max 13
_diffrn_reflns_limit_k_min -16
_diffrn_reflns_limit_l_max 27
_diffrn_reflns_limit_l_min -27
_diffrn_reflns_number 24887
_diffrn_reflns_point_group_measured_fraction_full 1.000
_diffrn_reflns_point_group_measured_fraction_max 1.000
_diffrn_reflns_theta_full 25.242
_diffrn_reflns_theta_max 29.993
_diffrn_reflns_theta_min 2.000
_exptl_absorpt_coefficient_mu 0.172
_exptl_absorpt_correction_T_max 0.981
_exptl_absorpt_correction_T_min 0.960
_exptl_absorpt_correction_type multi-scan
_exptl_absorpt_process_details 'SADABS 2014/5'
_exptl_crystal_colour yellow
_exptl_crystal_density_diffrn 1.107
_exptl_crystal_description block
_exptl_crystal_F_000 1000
_exptl_crystal_size_max 0.240
_exptl_crystal_size_mid 0.220
_exptl_crystal_size_min 0.110
_refine_diff_density_max 0.257
_refine_diff_density_min -0.193
_refine_diff_density_rms 0.039
_refine_ls_abs_structure_details
;
 Flack x determined using 1589 quotients [(I+)-(I-)]/[(I+)+(I-)]
 (Parsons, Flack and Wagner, Acta Cryst. B69 (2013) 249-259).
;
_refine_ls_abs_structure_Flack 0.04(2)
_refine_ls_extinction_method none
_refine_ls_goodness_of_fit_ref 1.048
_refine_ls_hydrogen_treatment constr
_refine_ls_matrix_type full
_refine_ls_number_parameters 151
_refine_ls_number_reflns 4057
_refine_ls_number_restraints 0
_refine_ls_restrained_S_all 1.048
_refine_ls_R_factor_all 0.0418
_refine_ls_R_factor_gt 0.0357
_refine_ls_shift/su_max 0.000
_refine_ls_shift/su_mean 0.000
_refine_ls_structure_factor_coef Fsqd
_refine_ls_weighting_details 'w=1/[\s^2^(Fo^2^)+(0.0557P)^2^+0.3250P] where P=(Fo^2^+2Fc^2^)/3'
_refine_ls_weighting_scheme calc
_refine_ls_wR_factor_gt 0.0897
_refine_ls_wR_factor_ref 0.0951
_reflns_Friedel_coverage 0.836
_reflns_Friedel_fraction_full 1.000
_reflns_Friedel_fraction_max 1.000
_reflns_number_gt 3689
_reflns_number_total 4057
_reflns_threshold_expression 'I > 2\s(I)'
_cod_data_source_file d1dt03095g2.cif
_cod_data_source_block ax2110_Dip4P4_cmpd_4
_cod_original_cell_volume 2774.27(11)
_cod_database_code 7708480
_shelx_shelxl_version_number 2014/7
_shelx_space_group_comment
;
The symmetry employed for this shelxl refinement is uniquely defined
by the following loop, which should always be used as a source of
symmetry information in preference to the above space-group names.
They are only intended as comments.
;
_shelx_estimated_absorpt_t_min 0.960
_shelx_estimated_absorpt_t_max 0.981

loop_
_space_group_symop_operation_xyz
'x, y, z'
'y, -x, -z'
'-y, x, -z'
'-x, -y, z'
'y+1/2, x+1/2, -z+1/2'
'-y+1/2, -x+1/2, -z+1/2'
'-x+1/2, y+1/2, z+1/2'
'x+1/2, -y+1/2, z+1/2'

loop_
_atom_site_label
_atom_site_type_symbol
_atom_site_fract_x
_atom_site_fract_y
_atom_site_fract_z
_atom_site_U_iso_or_equiv
_atom_site_adp_type
_atom_site_occupancy
_atom_site_site_symmetry_order
_atom_site_calc_flag
_atom_site_refinement_flags_posn
_atom_site_refinement_flags_adp
_atom_site_refinement_flags_occupancy
_atom_site_disorder_assembly
_atom_site_disorder_group
P1 P 0.08639(4) 0.46245(3) 0.19666(2) 0.02452(12) Uani 1 1 d . . . . .
C1 C 0.09585(15) 0.32829(15) 0.14897(9) 0.0251(3) Uani 1 1 d . . . . .
C2 C 0.01077(17) 0.24758(15) 0.13906(10) 0.0280(4) Uani 1 1 d . . . . .
C3 C 0.03427(19) 0.15243(17) 0.09992(12) 0.0368(5) Uani 1 1 d . . . . .
H3 H -0.0237 0.1001 0.0913 0.044 Uiso 1 1 calc R U . . .
C4 C 0.1388(2) 0.13247(19) 0.07357(11) 0.0403(5) Uani 1 1 d . . . . .
H4 H 0.1528 0.0667 0.0475 0.048 Uiso 1 1 calc R U . . .
C5 C 0.2234(2) 0.20843(19) 0.08507(11) 0.0387(5) Uani 1 1 d . . . . .
H5 H 0.2961 0.1934 0.0678 0.046 Uiso 1 1 calc R U . . .
C6 C 0.20395(18) 0.30684(17) 0.12157(10) 0.0335(4) Uani 1 1 d . . . . .
C7 C -0.10612(17) 0.25636(16) 0.16892(11) 0.0302(4) Uani 1 1 d . . . . .
H7 H -0.1073 0.3218 0.2010 0.036 Uiso 1 1 calc R U . . .
C8 C -0.1363(2) 0.15217(19) 0.21115(11) 0.0423(5) Uani 1 1 d . . . . .
H8A H -0.1369 0.0867 0.1808 0.063 Uiso 1 1 calc R U . . .
H8B H -0.2104 0.1619 0.2318 0.063 Uiso 1 1 calc R U . . .
H8C H -0.0809 0.1414 0.2478 0.063 Uiso 1 1 calc R U . . .
C9 C -0.1919(2) 0.2785(2) 0.11179(11) 0.0420(5) Uani 1 1 d . . . . .
H9A H -0.1715 0.3466 0.0867 0.063 Uiso 1 1 calc R U . . .
H9B H -0.2661 0.2877 0.1324 0.063 Uiso 1 1 calc R U . . .
H9C H -0.1931 0.2153 0.0796 0.063 Uiso 1 1 calc R U . . .
C10 C 0.3032(2) 0.3854(2) 0.13006(16) 0.0520(6) Uani 1 1 d . . . A 1
H10 H 0.2744 0.4564 0.1506 0.062 Uiso 1 1 calc R U . A 1
C11 C 0.3867(4) 0.3384(4) 0.1793(3) 0.1121(17) Uani 1 1 d . . . A 1
H11A H 0.3509 0.3248 0.2241 0.168 Uiso 1 1 calc R U . A 1
H11B H 0.4482 0.3915 0.1853 0.168 Uiso 1 1 calc R U . A 1
H11C H 0.4159 0.2679 0.1610 0.168 Uiso 1 1 calc R U . A 1
C12 C 0.3535(4) 0.4138(5) 0.0608(3) 0.127(2) Uani 1 1 d . . . A 1
H12A H 0.3929 0.4853 0.0640 0.191 Uiso 1 1 calc R U . A 1
H12B H 0.2940 0.4194 0.0261 0.191 Uiso 1 1 calc R U . A 1
H12C H 0.4061 0.3552 0.0472 0.191 Uiso 1 1 calc R U . A 1
C20 C 0.0000 0.5000 -0.0039(2) 0.0592(10) Uani 1 2 d S T P B 1
H20 H 0.0000 0.5000 0.0452 0.071 Uiso 1 2 calc R U P B 1
C21 C 0.0467(3) 0.4138(2) -0.03815(15) 0.0589(7) Uani 1 1 d . . . B 1
H21 H 0.0802 0.3543 -0.0131 0.071 Uiso 1 1 calc R U . B 1
C22 C 0.0458(3) 0.4119(3) -0.10800(17) 0.0773(11) Uani 1 1 d . . . B 1
H22 H 0.0765 0.3503 -0.1324 0.093 Uiso 1 1 calc R U . B 1
C23 C 0.0000 0.5000 -0.1433(2) 0.103(2) Uani 1 2 d S T P B 1
H23 H 0.0000 0.5000 -0.1924 0.124 Uiso 1 2 calc R U P B 1

loop_
_atom_site_aniso_label
_atom_site_aniso_U_11
_atom_site_aniso_U_22
_atom_site_aniso_U_33
_atom_site_aniso_U_23
_atom_site_aniso_U_13
_atom_site_aniso_U_12
P1 0.0284(2) 0.0233(2) 0.02191(18) -0.00149(17) 0.00100(18) -0.00638(16)
C1 0.0316(9) 0.0221(8) 0.0216(7) 0.0006(6) -0.0014(6) -0.0033(7)
C2 0.0357(10) 0.0234(8) 0.0251(7) 0.0001(7) -0.0041(7) -0.0038(7)
C3 0.0464(12) 0.0266(10) 0.0374(10) -0.0048(8) -0.0019(9) -0.0057(8)
C4 0.0523(13) 0.0297(10) 0.0388(10) -0.0096(9) 0.0016(10) 0.0028(10)
C5 0.0413(12) 0.0343(11) 0.0404(10) -0.0033(9) 0.0075(9) 0.0037(9)
C6 0.0352(10) 0.0315(9) 0.0339(9) 0.0003(8) 0.0030(8) -0.0033(8)
C7 0.0337(10) 0.0252(9) 0.0317(8) -0.0024(7) -0.0011(8) -0.0084(7)
C8 0.0497(13) 0.0326(10) 0.0445(12) 0.0029(9) 0.0031(10) -0.0134(9)
C9 0.0364(11) 0.0473(13) 0.0424(11) -0.0032(10) -0.0074(9) -0.0057(10)
C10 0.0320(12) 0.0460(13) 0.0779(18) -0.0191(13) 0.0109(12) -0.0077(10)
C11 0.076(3) 0.108(3) 0.152(4) -0.009(3) -0.060(3) -0.023(2)
C12 0.101(4) 0.160(5) 0.120(4) 0.016(3) 0.027(3) -0.087(4)
C20 0.088(3) 0.049(2) 0.0400(17) 0.000 0.000 0.002(2)
C21 0.076(2) 0.0440(16) 0.0566(14) 0.0036(12) -0.0139(14) 0.0137(13)
C22 0.100(3) 0.072(2) 0.0599(17) -0.0193(16) 0.0034(18) 0.0411(19)
C23 0.152(6) 0.126(5) 0.0328(19) 0.000 0.000 0.062(5)

loop_
_atom_type_symbol
_atom_type_description
_atom_type_scat_dispersion_real
_atom_type_scat_dispersion_imag
_atom_type_scat_source
C C 0.0033 0.0016 'International Tables Vol C Tables 4.2.6.8 and 6.1.1.4'
H H 0.0000 0.0000 'International Tables Vol C Tables 4.2.6.8 and 6.1.1.4'
P P 0.1023 0.0942 'International Tables Vol C Tables 4.2.6.8 and 6.1.1.4'

loop_
_geom_angle_atom_site_label_1
_geom_angle_atom_site_label_2
_geom_angle_atom_site_label_3
_geom_angle
_geom_angle_site_symmetry_1
_geom_angle_site_symmetry_3
_geom_angle_publ_flag
C1 P1 P1 104.45(6) . 6 ?
C1 P1 P1 113.64(6) . 4_565 ?
P1 P1 P1 82.158(14) 6 4_565 ?
C2 C1 C6 118.74(17) . . ?
C2 C1 P1 127.85(15) . . ?
C6 C1 P1 113.39(13) . . ?
C3 C2 C1 119.00(19) . . ?
C3 C2 C7 116.65(17) . . ?
C1 C2 C7 124.35(17) . . ?
C4 C3 C2 121.8(2) . . ?
C4 C3 H3 119.1 . . ?
C2 C3 H3 119.1 . . ?
C3 C4 C5 119.7(2) . . ?
C3 C4 H4 120.2 . . ?
C5 C4 H4 120.2 . . ?
C4 C5 C6 121.1(2) . . ?
C4 C5 H5 119.5 . . ?
C6 C5 H5 119.5 . . ?
C5 C6 C1 119.59(19) . . ?
C5 C6 C10 116.5(2) . . ?
C1 C6 C10 123.93(18) . . ?
C2 C7 C9 110.87(17) . . ?
C2 C7 C8 111.30(18) . . ?
C9 C7 C8 111.51(17) . . ?
C2 C7 H7 107.6 . . ?
C9 C7 H7 107.6 . . ?
C8 C7 H7 107.6 . . ?
C7 C8 H8A 109.5 . . ?
C7 C8 H8B 109.5 . . ?
H8A C8 H8B 109.5 . . ?
C7 C8 H8C 109.5 . . ?
H8A C8 H8C 109.5 . . ?
H8B C8 H8C 109.5 . . ?
C7 C9 H9A 109.5 . . ?
C7 C9 H9B 109.5 . . ?
H9A C9 H9B 109.5 . . ?
C7 C9 H9C 109.5 . . ?
H9A C9 H9C 109.5 . . ?
H9B C9 H9C 109.5 . . ?
C11 C10 C12 112.7(4) . . ?
C11 C10 C6 111.0(3) . . ?
C12 C10 C6 110.8(3) . . ?
C11 C10 H10 107.4 . . ?
C12 C10 H10 107.4 . . ?
C6 C10 H10 107.4 . . ?
C10 C11 H11A 109.5 . . ?
C10 C11 H11B 109.5 . . ?
H11A C11 H11B 109.5 . . ?
C10 C11 H11C 109.5 . . ?
H11A C11 H11C 109.5 . . ?
H11B C11 H11C 109.5 . . ?
C10 C12 H12A 109.5 . . ?
C10 C12 H12B 109.5 . . ?
H12A C12 H12B 109.5 . . ?
C10 C12 H12C 109.5 . . ?
H12A C12 H12C 109.5 . . ?
H12B C12 H12C 109.5 . . ?
C21 C20 C21 121.2(4) 4_565 . ?
C21 C20 H20 119.4 4_565 . ?
C21 C20 H20 119.4 . . ?
C20 C21 C22 120.0(3) . . ?
C20 C21 H21 120.0 . . ?
C22 C21 H21 120.0 . . ?
C21 C22 C23 119.2(3) . . ?
C21 C22 H22 120.4 . . ?
C23 C22 H22 120.4 . . ?
C22 C23 C22 120.3(4) 4_565 . ?
C22 C23 H23 119.8 4_565 . ?
C22 C23 H23 119.8 . . ?

loop_
_geom_bond_atom_site_label_1
_geom_bond_atom_site_label_2
_geom_bond_distance
_geom_bond_site_symmetry_2
_geom_bond_publ_flag
P1 C1 1.8562(18) . ?
P1 P1 2.2231(9) 6 ?
P1 P1 2.2563(9) 4_565 ?
C1 C2 1.417(3) . ?
C1 C6 1.422(3) . ?
C2 C3 1.397(3) . ?
C2 C7 1.518(3) . ?
C3 C4 1.373(3) . ?
C3 H3 0.9500 . ?
C4 C5 1.380(3) . ?
C4 H4 0.9500 . ?
C5 C6 1.394(3) . ?
C5 H5 0.9500 . ?
C6 C10 1.525(3) . ?
C7 C9 1.532(3) . ?
C7 C8 1.534(3) . ?
C7 H7 1.0000 . ?
C8 H8A 0.9800 . ?
C8 H8B 0.9800 . ?
C8 H8C 0.9800 . ?
C9 H9A 0.9800 . ?
C9 H9B 0.9800 . ?
C9 H9C 0.9800 . ?
C10 C11 1.492(5) . ?
C10 C12 1.508(5) . ?
C10 H10 1.0000 . ?
C11 H11A 0.9800 . ?
C11 H11B 0.9800 . ?
C11 H11C 0.9800 . ?
C12 H12A 0.9800 . ?
C12 H12B 0.9800 . ?
C12 H12C 0.9800 . ?
C20 C21 1.348(4) 4_565 ?
C20 C21 1.348(4) . ?
C20 H20 0.9500 . ?
C21 C22 1.351(4) . ?
C21 H21 0.9500 . ?
C22 C23 1.371(4) . ?
C22 H22 0.9500 . ?
C23 C22 1.371(4) 4_565 ?
C23 H23 0.9500 . ?

loop_
_geom_torsion_atom_site_label_1
_geom_torsion_atom_site_label_2
_geom_torsion_atom_site_label_3
_geom_torsion_atom_site_label_4
_geom_torsion
_geom_torsion_site_symmetry_1
_geom_torsion_site_symmetry_2
_geom_torsion_site_symmetry_3
_geom_torsion_site_symmetry_4
_geom_torsion_publ_flag
P1 P1 C1 C2 58.79(17) 6 . . . ?
P1 P1 C1 C2 -28.86(18) 4_565 . . . ?
P1 P1 C1 C6 -119.58(13) 6 . . . ?
P1 P1 C1 C6 152.77(12) 4_565 . . . ?
C6 C1 C2 C3 -3.1(3) . . . . ?
P1 C1 C2 C3 178.59(15) . . . . ?
C6 C1 C2 C7 176.30(17) . . . . ?
P1 C1 C2 C7 -2.0(3) . . . . ?
C1 C2 C3 C4 3.1(3) . . . . ?
C7 C2 C3 C4 -176.4(2) . . . . ?
C2 C3 C4 C5 -0.7(4) . . . . ?
C3 C4 C5 C6 -1.7(4) . . . . ?
C4 C5 C6 C1 1.6(3) . . . . ?
C4 C5 C6 C10 -179.0(2) . . . . ?
C2 C1 C6 C5 0.9(3) . . . . ?
P1 C1 C6 C5 179.38(16) . . . . ?
C2 C1 C6 C10 -178.5(2) . . . . ?
P1 C1 C6 C10 0.0(3) . . . . ?
C3 C2 C7 C9 -70.8(2) . . . . ?
C1 C2 C7 C9 109.7(2) . . . . ?
C3 C2 C7 C8 53.9(2) . . . . ?
C1 C2 C7 C8 -125.52(19) . . . . ?
C5 C6 C10 C11 -71.3(4) . . . . ?
C1 C6 C10 C11 108.1(3) . . . . ?
C5 C6 C10 C12 54.7(4) . . . . ?
C1 C6 C10 C12 -126.0(3) . . . . ?
C21 C20 C21 C22 -1.0(3) 4_565 . . . ?
C20 C21 C22 C23 1.9(6) . . . . ?
C21 C22 C23 C22 -1.0(3) . . . 4_565 ?
